data_2217487
loop_
_publ_author_name
'Khemiri, Hamed'
'Akriche, Samah'
'Rzaigui, Mohamed'

_publ_section_title
;
 3-Chloro-2-methylanilinium dihydrogenphosphate
;
_journal_coeditor_code DN2313
_journal_issue 2
_journal_name_full 'Acta Crystallographica Section E'
_journal_page_first o526
_journal_page_last o526
_journal_paper_doi 10.1107/S1600536808001700
_journal_volume 64
_journal_year 2008
_chemical_formula_iupac 'C7 H9 Cl N +, H2 P O4 -'
_chemical_formula_moiety 'C7 H9 Cl N +, H2 O4 P -'
_chemical_formula_sum 'C7 H11 Cl N O4 P'
_chemical_formula_weight 239.59
_chemical_name_systematic
;
3-Chloro-2-methylanilinium dihydrogenphosphate
;
_space_group_IT_number 14
_symmetry_cell_setting monoclinic
_symmetry_space_group_name_Hall '-P 2ybc'
_symmetry_space_group_name_H-M 'P 1 21/c 1'
_atom_sites_solution_hydrogens geom
_atom_sites_solution_primary direct
_atom_sites_solution_secondary difmap
_audit_creation_method 'WinGX-Routine XCAD4'
_cell_angle_alpha 90.00
_cell_angle_beta 100.11(5)
_cell_angle_gamma 90.00
_cell_formula_units_Z 4
_cell_length_a 16.942(6)
_cell_length_b 8.272(2)
_cell_length_c 7.979(7)
_cell_measurement_reflns_used 25
_cell_measurement_temperature 292
_cell_measurement_theta_max 11
_cell_measurement_theta_min 8
_cell_volume 1100.8(11)
_computing_cell_refinement 'CAD-4 EXPRESS (Enraf--Nonius, 1994)'
_computing_data_collection 'CAD-4 EXPRESS (Enraf--Nonius, 1994)'
_computing_data_reduction 'XCAD4 (Harms & Wocadlo, 1995)'
_computing_molecular_graphics 'ORTEP-3 for Windows (Farrugia, 1997) and DIAMOND (Brandenburg & Putz, 2005)'
_computing_publication_material 'WinGX (Farrugia, 1999)'
_computing_structure_refinement 'SHELXL97 (Sheldrick, 2008)'
_computing_structure_solution 'SHELXS97 (Sheldrick, 2008)'
_diffrn_ambient_temperature 292
_diffrn_measured_fraction_theta_full 0.999
_diffrn_measured_fraction_theta_max 0.999
_diffrn_measurement_device '\k-geometry diffractometer'
_diffrn_measurement_device_type 'Enraf--Nonius TurboCAD4'
_diffrn_measurement_method 'non-profiled \w'
_diffrn_radiation_monochromator graphite
_diffrn_radiation_source 'fine-focus sealed tube'
_diffrn_radiation_type Mok\a
_diffrn_radiation_wavelength 0.71073
_diffrn_reflns_av_R_equivalents 0.0269
_diffrn_reflns_av_sigmaI/netI 0.0270
_diffrn_reflns_limit_h_max 20
_diffrn_reflns_limit_h_min -10
_diffrn_reflns_limit_k_max 0
_diffrn_reflns_limit_k_min -9
_diffrn_reflns_limit_l_max 9
_diffrn_reflns_limit_l_min -9
_diffrn_reflns_number 3304
_diffrn_reflns_theta_full 25
_diffrn_reflns_theta_max 24.97
_diffrn_reflns_theta_min 2.44
_diffrn_standards_decay_% 1
_diffrn_standards_interval_time 120
_diffrn_standards_number 2
_exptl_absorpt_coefficient_mu 0.481
_exptl_absorpt_correction_type none
_exptl_crystal_colour colorless
_exptl_crystal_density_diffrn 1.446
_exptl_crystal_density_method 'not measured'
_exptl_crystal_description prism
_exptl_crystal_F_000 496
_exptl_crystal_size_max 0.40
_exptl_crystal_size_mid 0.30
_exptl_crystal_size_min 0.20
_refine_diff_density_max 0.357
_refine_diff_density_min -0.377
_refine_ls_extinction_coef 0.015(3)
_refine_ls_extinction_expression Fc^*^=kFc[1+0.001xFc^2^\l^3^/sin(2\q)]^-1/4^
_refine_ls_extinction_method 'SHELXL97 (Sheldrick, 2008)'
_refine_ls_goodness_of_fit_ref 1.077
_refine_ls_hydrogen_treatment constr
_refine_ls_matrix_type full
_refine_ls_number_parameters 132
_refine_ls_number_reflns 1932
_refine_ls_number_restraints 0
_refine_ls_restrained_S_all 1.077
_refine_ls_R_factor_all 0.0486
_refine_ls_R_factor_gt 0.0439
_refine_ls_shift/su_max 0.011
_refine_ls_shift/su_mean 0.000
_refine_ls_structure_factor_coef Fsqd
_refine_ls_weighting_details 'calc w=1/[\s^2^(Fo^2^)+(0.0675P)^2^+0.6257P] where P=(Fo^2^+2Fc^2^)/3'
_refine_ls_weighting_scheme calc
_refine_ls_wR_factor_gt 0.1181
_refine_ls_wR_factor_ref 0.1218
_reflns_number_gt 1736
_reflns_number_total 1932
_reflns_threshold_expression I>2\s(I)
_cod_data_source_file dn2313.cif
_cod_data_source_block I
_cod_original_sg_symbol_H-M 'P 21/c'
_cod_database_code 2217487
_cod_database_fobs_code 2217487

loop_
_symmetry_equiv_pos_as_xyz
'x, y, z'
'-x, y+1/2, -z+1/2'
'-x, -y, -z'
'x, -y-1/2, z-1/2'

loop_
_atom_site_type_symbol
_atom_site_label
_atom_site_fract_x
_atom_site_fract_y
_atom_site_fract_z
_atom_site_U_iso_or_equiv
_atom_site_adp_type
_atom_site_calc_flag
_atom_site_refinement_flags
_atom_site_occupancy
P P1 0.43820(3) 0.46630(6) 0.23711(6) 0.0298(2) Uani d . 1
O O1 0.39492(10) 0.5342(2) 0.3800(2) 0.0503(5) Uani d . 1
H H1 0.4278 0.5477 0.4674 0.075 Uiso calc R 1
O O2 0.44438(12) 0.60754(19) 0.11002(19) 0.0462(5) Uani d . 1
H H2 0.4562 0.6914 0.1634 0.069 Uiso calc R 1
O O3 0.52069(9) 0.40766(18) 0.31601(17) 0.0346(4) Uani d . 1
O O4 0.38537(10) 0.34256(19) 0.13619(18) 0.0408(4) Uani d . 1
Cl Cl1 0.95781(6) 0.6138(3) 0.2672(2) 0.1564(8) Uani d . 1
N N1 0.65051(11) 0.5738(2) 0.1985(2) 0.0342(4) Uani d . 1
H H1A 0.6130 0.5026 0.2138 0.051 Uiso calc R 1
H H1B 0.6435 0.6023 0.0893 0.051 Uiso calc R 1
H H1C 0.6468 0.6609 0.2621 0.051 Uiso calc R 1
C C1 0.72967(14) 0.5010(3) 0.2480(3) 0.0392(5) Uani d . 1
C C2 0.79647(15) 0.5918(4) 0.2317(3) 0.0524(7) Uani d . 1
C C3 0.86992(18) 0.5110(6) 0.2839(5) 0.0784(10) Uani d . 1
C C4 0.8752(2) 0.3579(6) 0.3475(6) 0.0954(13) Uani d . 1
H H4 0.9252 0.3102 0.3805 0.114 Uiso calc R 1
C C5 0.8074(2) 0.2742(5) 0.3631(6) 0.0875(12) Uani d . 1
H H5 0.8110 0.1701 0.4078 0.105 Uiso calc R 1
C C6 0.73348(18) 0.3460(3) 0.3116(4) 0.0617(8) Uani d . 1
H H6 0.6867 0.2900 0.3199 0.074 Uiso calc R 1
C C7 0.7899(2) 0.7623(5) 0.1667(5) 0.0807(11) Uani d . 1
H H7A 0.7432 0.8123 0.1966 0.121 Uiso calc R 1
H H7B 0.7856 0.7619 0.0451 0.121 Uiso calc R 1
H H7C 0.8368 0.8219 0.2168 0.121 Uiso calc R 1

loop_
_atom_site_aniso_label
_atom_site_aniso_U_11
_atom_site_aniso_U_22
_atom_site_aniso_U_33
_atom_site_aniso_U_12
_atom_site_aniso_U_13
_atom_site_aniso_U_23
P1 0.0413(4) 0.0243(3) 0.0221(3) -0.0007(2) 0.0007(2) -0.00082(18)
O1 0.0444(9) 0.0731(13) 0.0312(9) 0.0113(9) 0.0005(7) -0.0125(8)
O2 0.0800(12) 0.0248(8) 0.0297(8) -0.0045(8) -0.0020(8) 0.0030(6)
O3 0.0448(9) 0.0301(8) 0.0276(7) 0.0037(6) 0.0023(6) -0.0020(6)
O4 0.0548(9) 0.0355(9) 0.0285(7) -0.0119(7) -0.0026(7) 0.0004(6)
Cl1 0.0485(6) 0.2330(19) 0.1867(15) -0.0312(8) 0.0178(7) 0.0464(14)
N1 0.0391(10) 0.0352(9) 0.0272(8) -0.0005(8) 0.0029(7) -0.0024(7)
C1 0.0416(12) 0.0449(12) 0.0305(11) 0.0019(10) 0.0048(9) -0.0055(9)
C2 0.0451(14) 0.0698(18) 0.0419(13) -0.0073(13) 0.0061(11) -0.0006(13)
C3 0.0414(15) 0.118(3) 0.075(2) -0.0034(18) 0.0094(15) 0.001(2)
C4 0.060(2) 0.113(3) 0.109(3) 0.035(2) 0.005(2) 0.011(3)
C5 0.072(2) 0.066(2) 0.120(3) 0.0236(18) 0.005(2) 0.017(2)
C6 0.0540(15) 0.0458(15) 0.083(2) 0.0069(13) 0.0066(14) 0.0043(14)
C7 0.075(2) 0.085(2) 0.079(2) -0.0277(19) 0.0063(18) 0.0238(19)

loop_
_atom_type_symbol
_atom_type_description
_atom_type_scat_dispersion_real
_atom_type_scat_dispersion_imag
_atom_type_scat_source
C C 0.0033 0.0016 'International Tables Vol C Tables 4.2.6.8 and 6.1.1.4'
H H 0.0000 0.0000 'International Tables Vol C Tables 4.2.6.8 and 6.1.1.4'
Cl Cl 0.1484 0.1585 'International Tables Vol C Tables 4.2.6.8 and 6.1.1.4'
N N 0.0061 0.0033 'International Tables Vol C Tables 4.2.6.8 and 6.1.1.4'
O O 0.0106 0.0060 'International Tables Vol C Tables 4.2.6.8 and 6.1.1.4'
P P 0.1023 0.0942 'International Tables Vol C Tables 4.2.6.8 and 6.1.1.4'

loop_
_geom_angle_atom_site_label_1
_geom_angle_atom_site_label_2
_geom_angle_atom_site_label_3
_geom_angle
O4 P1 O3 115.27(9)
O4 P1 O2 105.31(10)
O3 P1 O2 110.39(10)
O4 P1 O1 108.96(11)
O3 P1 O1 109.25(10)
O2 P1 O1 107.34(11)
P1 O1 H1 109.5
P1 O2 H2 109.5
C1 N1 H1A 109.5
C1 N1 H1B 109.5
H1A N1 H1B 109.5
C1 N1 H1C 109.5
H1A N1 H1C 109.5
H1B N1 H1C 109.5
C6 C1 C2 123.7(3)
C6 C1 N1 117.7(2)
C2 C1 N1 118.6(2)
C1 C2 C3 114.2(3)
C1 C2 C7 122.1(3)
C3 C2 C7 123.8(3)
C4 C3 C2 123.3(3)
C4 C3 Cl1 118.8(3)
C2 C3 Cl1 117.9(3)
C3 C4 C5 120.3(3)
C3 C4 H4 119.9
C5 C4 H4 119.9
C4 C5 C6 119.2(4)
C4 C5 H5 120.4
C6 C5 H5 120.4
C1 C6 C5 119.4(3)
C1 C6 H6 120.3
C5 C6 H6 120.3
C2 C7 H7A 109.5
C2 C7 H7B 109.5
H7A C7 H7B 109.5
C2 C7 H7C 109.5
H7A C7 H7C 109.5
H7B C7 H7C 109.5

loop_
_geom_bond_atom_site_label_1
_geom_bond_atom_site_label_2
_geom_bond_distance
P1 O4 1.4980(16)
P1 O3 1.5087(17)
P1 O2 1.5626(17)
P1 O1 1.5641(19)
O1 H1 0.8200
O2 H2 0.8200
Cl1 C3 1.740(4)
N1 C1 1.460(3)
N1 H1A 0.8900
N1 H1B 0.8900
N1 H1C 0.8900
C1 C6 1.377(4)
C1 C2 1.383(4)
C2 C3 1.409(4)
C2 C7 1.500(5)
C3 C4 1.361(6)
C4 C5 1.365(6)
C4 H4 0.9300
C5 C6 1.382(4)
C5 H5 0.9300
C6 H6 0.9300
C7 H7A 0.9600
C7 H7B 0.9600
C7 H7C 0.9600

loop_
_geom_hbond_atom_site_label_D
_geom_hbond_atom_site_label_H
_geom_hbond_atom_site_label_A
_geom_hbond_site_symmetry_A
_geom_hbond_distance_DH
_geom_hbond_distance_HA
_geom_hbond_distance_DA
_geom_hbond_angle_DHA
O1 H1 O3 3_666 0.82 1.83 2.634(3) 165.8
O2 H2 O3 2_655 0.82 1.83 2.596(2) 154.3
N1 H1A O3 . 0.89 2.04 2.886(3) 157.5
N1 H1B O4 3_665 0.89 1.84 2.722(3) 172.4
N1 H1C O4 2_655 0.89 1.84 2.708(3) 166.3

loop_
_cod_related_entry_id
_cod_related_entry_database
_cod_related_entry_code
1 ChemSpider 30655434
